data_7247348
loop_
_publ_author_name
'Costa, Ant\'onio G.'
'Lopes, Gon\,calo'
'Ribeiro, Susana'
'Santos, Isabel C.'
'Sim\~ao, Dulce'
'Pereira, Laura C. J.'
'Le Breton, Nolwenn'
'Choua, Sylvie'
'Baudron, St\'ephane A.'
'Almeida, Manuel'
'Raba\,ca, Sandra'

_publ_section_title
;
 Cyano benzene functionalised Ni and Cu bisdithiolene complexes
;
_journal_issue 37
_journal_name_full CrystEngComm
_journal_page_first 5362
_journal_page_last 5371
_journal_paper_doi 10.1039/D3CE00782K
_journal_volume 25
_journal_year 2023
_chemical_formula_moiety '2(C24 H20 P), C14 H6 N2 Ni S4'
_chemical_formula_sum 'C62 H46 N2 Ni P2 S4'
_chemical_formula_weight 1067.90
_space_group_crystal_system triclinic
_space_group_IT_number 2
_space_group_name_Hall '-P 1'
_space_group_name_H-M_alt 'P -1'
_atom_sites_solution_hydrogens geom
_audit_creation_method SHELXL-2014/7
_audit_update_record
;
2023-07-24 deposited with the CCDC.	2023-09-07 downloaded from the CCDC.
;
_cell_angle_alpha 86.334(2)
_cell_angle_beta 77.455(2)
_cell_angle_gamma 70.668(2)
_cell_formula_units_Z 2
_cell_length_a 13.5065(8)
_cell_length_b 14.3303(9)
_cell_length_c 14.8428(10)
_cell_measurement_reflns_used 4087
_cell_measurement_temperature 294(2)
_cell_measurement_theta_max 24.25
_cell_measurement_theta_min 2.37
_cell_volume 2646.1(3)
_computing_cell_refinement 'Bruker SAINT'
_computing_data_collection 'Bruker APEX2'
_computing_data_reduction 'Bruker SAINT'
_computing_structure_refinement 'SHELXL-2014/7 (Sheldrick, 2014)'
_computing_structure_solution 'SHELXS-97 (Sheldrick 2008)'
_diffrn_ambient_temperature 294(2)
_diffrn_measured_fraction_theta_full 0.998
_diffrn_measured_fraction_theta_max 0.998
_diffrn_measurement_device_type 'Bruker APEX-II CCD'
_diffrn_measurement_method '\f and \w scans'
_diffrn_radiation_type MoK\a
_diffrn_radiation_wavelength 0.71073
_diffrn_reflns_av_R_equivalents 0.1714
_diffrn_reflns_av_unetI/netI 0.1089
_diffrn_reflns_Laue_measured_fraction_full 0.998
_diffrn_reflns_Laue_measured_fraction_max 0.998
_diffrn_reflns_limit_h_max 16
_diffrn_reflns_limit_h_min -16
_diffrn_reflns_limit_k_max 17
_diffrn_reflns_limit_k_min -17
_diffrn_reflns_limit_l_max 17
_diffrn_reflns_limit_l_min -17
_diffrn_reflns_number 51398
_diffrn_reflns_point_group_measured_fraction_full 0.998
_diffrn_reflns_point_group_measured_fraction_max 0.998
_diffrn_reflns_theta_full 25.027
_diffrn_reflns_theta_max 25.027
_diffrn_reflns_theta_min 2.558
_exptl_absorpt_coefficient_mu 0.627
_exptl_absorpt_correction_T_max 0.988
_exptl_absorpt_correction_T_min 0.885
_exptl_absorpt_correction_type multi-scan
_exptl_absorpt_process_details sadabs
_exptl_crystal_colour orange
_exptl_crystal_density_diffrn 1.340
_exptl_crystal_description needle
_exptl_crystal_F_000 1108
_exptl_crystal_size_max 0.200
_exptl_crystal_size_mid 0.030
_exptl_crystal_size_min 0.020
_refine_diff_density_max 0.321
_refine_diff_density_min -0.261
_refine_diff_density_rms 0.050
_refine_ls_extinction_method none
_refine_ls_goodness_of_fit_ref 0.934
_refine_ls_hydrogen_treatment constr
_refine_ls_matrix_type full
_refine_ls_number_parameters 643
_refine_ls_number_reflns 9333
_refine_ls_number_restraints 0
_refine_ls_restrained_S_all 0.934
_refine_ls_R_factor_all 0.1732
_refine_ls_R_factor_gt 0.0675
_refine_ls_shift/su_max 0.000
_refine_ls_shift/su_mean 0.000
_refine_ls_structure_factor_coef Fsqd
_refine_ls_weighting_details 'w=1/[\s^2^(Fo^2^)+(0.0598P)^2^] where P=(Fo^2^+2Fc^2^)/3'
_refine_ls_weighting_scheme calc
_refine_ls_wR_factor_gt 0.1232
_refine_ls_wR_factor_ref 0.1466
_reflns_Friedel_coverage 0.000
_reflns_number_gt 4225
_reflns_number_total 9333
_reflns_threshold_expression 'I > 2\s(I)'
_cod_data_source_file d3ce00782k2.cif
_cod_data_source_block tpp2Ni3cbdt
_cod_depositor_comments 'Adding full bibliography for 7247344--7247351.cif.'
_cod_database_code 7247348
_shelx_shelxl_version_number 2014/7
_shelx_space_group_comment
;
The symmetry employed for this shelxl refinement is uniquely defined
by the following loop, which should always be used as a source of
symmetry information in preference to the above space-group names.
They are only intended as comments.
;
_shelx_estimated_absorpt_t_min 0.885
_shelx_estimated_absorpt_t_max 0.988

loop_
_space_group_symop_operation_xyz
'x, y, z'
'-x, -y, -z'

loop_
_atom_site_label
_atom_site_type_symbol
_atom_site_fract_x
_atom_site_fract_y
_atom_site_fract_z
_atom_site_U_iso_or_equiv
_atom_site_adp_type
_atom_site_occupancy
_atom_site_site_symmetry_order
_atom_site_calc_flag
_atom_site_refinement_flags_posn
_atom_site_refinement_flags_adp
_atom_site_refinement_flags_occupancy
_atom_site_disorder_assembly
_atom_site_disorder_group
Ni1 Ni 0.5000 0.0000 0.0000 0.0713(3) Uani 1 2 d S . P . .
Ni2 Ni 0.0000 0.5000 0.5000 0.0788(3) Uani 1 2 d S . P . .
P1 P 0.80741(10) 0.02888(9) 0.40743(9) 0.0561(4) Uani 1 1 d . . . . .
P2 P 0.75822(11) 0.57686(10) 0.10121(9) 0.0625(4) Uani 1 1 d . . . . .
S1 S 0.63371(13) 0.05600(12) -0.01271(10) 0.0853(5) Uani 1 1 d . . . . .
S2 S 0.39543(13) 0.12614(13) 0.08555(11) 0.0953(5) Uani 1 1 d . . . . .
S3 S 0.16896(14) 0.45395(11) 0.44427(11) 0.0900(5) Uani 1 1 d . . . . .
S4 S 0.02201(15) 0.38792(11) 0.60779(11) 0.0899(5) Uani 1 1 d . . . . .
C1 C 0.5858(7) 0.1552(5) 0.0641(4) 0.0849(18) Uani 1 1 d . . . . .
C2 C 0.4762(7) 0.1892(5) 0.1069(5) 0.0923(19) Uani 1 1 d . . . . .
C3 C 0.4374(7) 0.2695(6) 0.1670(5) 0.121(3) Uani 1 1 d . . . . .
H3 H 0.3645 0.2936 0.1932 0.145 Uiso 1 1 calc R U . . .
C4 C 0.5074(11) 0.3149(7) 0.1887(7) 0.158(4) Uani 1 1 d . . . . .
H4 H 0.4802 0.3691 0.2286 0.190 Uiso 1 1 calc R U . . .
C5 C 0.6153(10) 0.2799(7) 0.1513(6) 0.133(3) Uani 1 1 d . . . . .
H5 H 0.6617 0.3089 0.1668 0.160 Uiso 1 1 calc R U . . .
C6 C 0.6541(8) 0.2005(6) 0.0899(5) 0.105(2) Uani 1 1 d . . . . .
C7 C 0.7666(10) 0.1612(7) 0.0573(5) 0.125(3) Uani 1 1 d . . . . .
C8 C 0.2245(6) 0.3736(4) 0.5263(4) 0.0769(17) Uani 1 1 d . . . . .
C9 C 0.1585(5) 0.3415(4) 0.5986(4) 0.0764(16) Uani 1 1 d . . . . .
C10 C 0.2056(6) 0.2727(4) 0.6618(4) 0.089(2) Uani 1 1 d . . . . .
H10 H 0.1618 0.2500 0.7090 0.107 Uiso 1 1 calc R U . . .
C11 C 0.3139(8) 0.2384(5) 0.6555(5) 0.104(2) Uani 1 1 d . . . . .
H11 H 0.3432 0.1928 0.6979 0.124 Uiso 1 1 calc R U . . .
C12 C 0.3789(6) 0.2711(5) 0.5869(5) 0.101(2) Uani 1 1 d . . . . .
H12 H 0.4528 0.2483 0.5823 0.122 Uiso 1 1 calc R U . . .
C13 C 0.3334(7) 0.3396(4) 0.5230(5) 0.0914(19) Uani 1 1 d . . . . .
C14 C 0.4014(8) 0.3759(6) 0.4554(7) 0.119(3) Uani 1 1 d . . . . .
C15 C 0.7978(4) 0.1539(4) 0.4256(3) 0.0634(14) Uani 1 1 d . . . . .
C16 C 0.8826(5) 0.1693(4) 0.4537(4) 0.0817(17) Uani 1 1 d . . . . .
H16 H 0.9447 0.1166 0.4560 0.098 Uiso 1 1 calc R U . . .
C17 C 0.8745(7) 0.2638(6) 0.4785(5) 0.107(2) Uani 1 1 d . . . . .
H17 H 0.9309 0.2750 0.4975 0.128 Uiso 1 1 calc R U . . .
C18 C 0.7843(8) 0.3388(6) 0.4745(5) 0.126(3) Uani 1 1 d . . . . .
H18 H 0.7783 0.4019 0.4920 0.151 Uiso 1 1 calc R U . . .
C19 C 0.7019(6) 0.3252(5) 0.4457(6) 0.123(3) Uani 1 1 d . . . . .
H19 H 0.6402 0.3786 0.4441 0.147 Uiso 1 1 calc R U . . .
C20 C 0.7088(5) 0.2317(4) 0.4184(4) 0.0922(19) Uani 1 1 d . . . . .
H20 H 0.6537 0.2227 0.3956 0.111 Uiso 1 1 calc R U . . .
C21 C 0.7997(3) -0.0318(3) 0.5174(3) 0.0515(12) Uani 1 1 d . . . . .
C22 C 0.7868(4) 0.0172(4) 0.5981(4) 0.0695(15) Uani 1 1 d . . . . .
H22 H 0.7849 0.0827 0.5967 0.083 Uiso 1 1 calc R U . . .
C23 C 0.7767(4) -0.0316(5) 0.6806(4) 0.0787(16) Uani 1 1 d . . . . .
H23 H 0.7676 0.0018 0.7351 0.094 Uiso 1 1 calc R U . . .
C24 C 0.7798(4) -0.1278(5) 0.6844(4) 0.0734(15) Uani 1 1 d . . . . .
H24 H 0.7736 -0.1597 0.7409 0.088 Uiso 1 1 calc R U . . .
C25 C 0.7921(4) -0.1770(4) 0.6050(4) 0.0733(15) Uani 1 1 d . . . . .
H25 H 0.7953 -0.2429 0.6069 0.088 Uiso 1 1 calc R U . . .
C26 C 0.7996(4) -0.1283(4) 0.5215(3) 0.0671(14) Uani 1 1 d . . . . .
H26 H 0.8047 -0.1609 0.4677 0.080 Uiso 1 1 calc R U . . .
C27 C 0.9309(4) -0.0300(4) 0.3279(3) 0.0585(13) Uani 1 1 d . . . . .
C28 C 0.9927(4) -0.1259(4) 0.3382(4) 0.0675(14) Uani 1 1 d . . . . .
H28 H 0.9726 -0.1626 0.3885 0.081 Uiso 1 1 calc R U . . .
C29 C 1.0840(5) -0.1670(5) 0.2738(5) 0.0835(17) Uani 1 1 d . . . . .
H29 H 1.1265 -0.2317 0.2814 0.100 Uiso 1 1 calc R U . . .
C30 C 1.1144(5) -0.1158(6) 0.1990(5) 0.0886(19) Uani 1 1 d . . . . .
H30 H 1.1773 -0.1443 0.1560 0.106 Uiso 1 1 calc R U . . .
C31 C 1.0499(6) -0.0208(6) 0.1880(4) 0.0934(19) Uani 1 1 d . . . . .
H31 H 1.0681 0.0142 0.1357 0.112 Uiso 1 1 calc R U . . .
C32 C 0.9604(5) 0.0227(4) 0.2521(4) 0.0772(16) Uani 1 1 d . . . . .
H32 H 0.9190 0.0879 0.2449 0.093 Uiso 1 1 calc R U . . .
C33 C 0.6975(4) 0.0269(3) 0.3606(4) 0.0576(13) Uani 1 1 d . . . . .
C34 C 0.7087(4) 0.0005(4) 0.2714(4) 0.0659(14) Uani 1 1 d . . . . .
H34 H 0.7767 -0.0199 0.2334 0.079 Uiso 1 1 calc R U . . .
C35 C 0.6212(6) 0.0035(4) 0.2367(4) 0.0827(17) Uani 1 1 d . . . . .
H35 H 0.6299 -0.0151 0.1758 0.099 Uiso 1 1 calc R U . . .
C36 C 0.5221(6) 0.0339(5) 0.2921(5) 0.092(2) Uani 1 1 d . . . . .
H36 H 0.4628 0.0366 0.2686 0.110 Uiso 1 1 calc R U . . .
C37 C 0.5083(5) 0.0603(5) 0.3808(5) 0.096(2) Uani 1 1 d . . . . .
H37 H 0.4399 0.0810 0.4179 0.116 Uiso 1 1 calc R U . . .
C38 C 0.5967(5) 0.0563(4) 0.4166(4) 0.0784(16) Uani 1 1 d . . . . .
H38 H 0.5877 0.0734 0.4779 0.094 Uiso 1 1 calc R U . . .
C39 C 0.6241(4) 0.6238(4) 0.1672(4) 0.0662(14) Uani 1 1 d . . . . .
C40 C 0.5521(5) 0.7071(5) 0.1385(4) 0.107(2) Uani 1 1 d . . . . .
H40 H 0.5738 0.7392 0.0851 0.128 Uiso 1 1 calc R U . . .
C41 C 0.4484(6) 0.7433(6) 0.1880(6) 0.125(3) Uani 1 1 d . . . . .
H41 H 0.4010 0.8005 0.1688 0.150 Uiso 1 1 calc R U . . .
C42 C 0.4154(5) 0.6964(6) 0.2639(5) 0.104(2) Uani 1 1 d . . . . .
H42 H 0.3455 0.7214 0.2977 0.125 Uiso 1 1 calc R U . . .
C43 C 0.4836(7) 0.6137(6) 0.2907(5) 0.102(2) Uani 1 1 d . . . . .
H43 H 0.4595 0.5805 0.3422 0.123 Uiso 1 1 calc R U . . .
C44 C 0.5883(6) 0.5766(4) 0.2440(4) 0.0939(19) Uani 1 1 d . . . . .
H44 H 0.6346 0.5196 0.2645 0.113 Uiso 1 1 calc R U . . .
C45 C 0.8335(4) 0.4698(4) 0.1560(3) 0.0632(14) Uani 1 1 d . . . . .
C46 C 0.8559(5) 0.4803(4) 0.2401(4) 0.0874(18) Uani 1 1 d . . . . .
H46 H 0.8269 0.5414 0.2702 0.105 Uiso 1 1 calc R U . . .
C47 C 0.9213(6) 0.4004(5) 0.2804(4) 0.099(2) Uani 1 1 d . . . . .
H47 H 0.9377 0.4085 0.3365 0.118 Uiso 1 1 calc R U . . .
C48 C 0.9618(5) 0.3101(5) 0.2379(5) 0.0917(19) Uani 1 1 d . . . . .
H48 H 1.0057 0.2565 0.2649 0.110 Uiso 1 1 calc R U . . .
C49 C 0.9373(5) 0.2989(4) 0.1552(5) 0.0888(18) Uani 1 1 d . . . . .
H49 H 0.9644 0.2373 0.1262 0.107 Uiso 1 1 calc R U . . .
C50 C 0.8726(4) 0.3783(4) 0.1148(4) 0.0735(15) Uani 1 1 d . . . . .
H50 H 0.8555 0.3697 0.0592 0.088 Uiso 1 1 calc R U . . .
C51 C 0.7520(5) 0.5429(4) -0.0102(4) 0.0660(14) Uani 1 1 d . . . . .
C52 C 0.8182(4) 0.5598(4) -0.0888(4) 0.0703(15) Uani 1 1 d . . . . .
H52 H 0.8651 0.5938 -0.0849 0.084 Uiso 1 1 calc R U . . .
C53 C 0.8165(5) 0.5274(5) -0.1729(4) 0.0886(18) Uani 1 1 d . . . . .
H53 H 0.8620 0.5396 -0.2255 0.106 Uiso 1 1 calc R U . . .
C54 C 0.7491(6) 0.4777(5) -0.1800(5) 0.101(2) Uani 1 1 d . . . . .
H54 H 0.7483 0.4561 -0.2375 0.121 Uiso 1 1 calc R U . . .
C55 C 0.6826(6) 0.4593(5) -0.1038(5) 0.107(2) Uani 1 1 d . . . . .
H55 H 0.6373 0.4242 -0.1091 0.129 Uiso 1 1 calc R U . . .
C56 C 0.6820(5) 0.4925(5) -0.0184(4) 0.0930(19) Uani 1 1 d . . . . .
H56 H 0.6349 0.4812 0.0337 0.112 Uiso 1 1 calc R U . . .
C57 C 0.8264(4) 0.6660(4) 0.0917(3) 0.0621(13) Uani 1 1 d . . . . .
C58 C 0.7807(5) 0.7596(4) 0.0630(4) 0.0937(19) Uani 1 1 d . . . . .
H58 H 0.7136 0.7777 0.0478 0.112 Uiso 1 1 calc R U . . .
C59 C 0.8350(6) 0.8284(4) 0.0565(5) 0.100(2) Uani 1 1 d . . . . .
H59 H 0.8036 0.8922 0.0367 0.120 Uiso 1 1 calc R U . . .
C60 C 0.9314(5) 0.8037(5) 0.0784(4) 0.0823(17) Uani 1 1 d . . . . .
H60 H 0.9662 0.8505 0.0745 0.099 Uiso 1 1 calc R U . . .
C61 C 0.9781(5) 0.7116(5) 0.1060(4) 0.0892(18) Uani 1 1 d . . . . .
H61 H 1.0452 0.6943 0.1210 0.107 Uiso 1 1 calc R U . . .
C62 C 0.9261(5) 0.6430(4) 0.1121(4) 0.0786(16) Uani 1 1 d . . . . .
H62 H 0.9594 0.5791 0.1307 0.094 Uiso 1 1 calc R U . . .
N1 N 0.8587(7) 0.1286(8) 0.0366(6) 0.176(4) Uani 1 1 d . . . . .
N2 N 0.4591(6) 0.4075(6) 0.4037(6) 0.169(3) Uani 1 1 d . . . . .

loop_
_atom_site_aniso_label
_atom_site_aniso_U_11
_atom_site_aniso_U_22
_atom_site_aniso_U_33
_atom_site_aniso_U_23
_atom_site_aniso_U_13
_atom_site_aniso_U_12
Ni1 0.0798(7) 0.0821(7) 0.0504(6) 0.0165(5) -0.0224(5) -0.0217(6)
Ni2 0.1364(10) 0.0395(6) 0.0721(7) 0.0018(5) -0.0511(7) -0.0255(6)
P1 0.0657(9) 0.0455(7) 0.0622(8) -0.0007(6) -0.0229(7) -0.0184(7)
P2 0.0795(10) 0.0534(8) 0.0610(9) 0.0036(7) -0.0266(8) -0.0230(7)
S1 0.0942(12) 0.0956(12) 0.0669(10) 0.0158(9) -0.0190(8) -0.0333(10)
S2 0.0902(12) 0.1093(14) 0.0788(11) -0.0050(10) -0.0278(9) -0.0152(10)
S3 0.1406(15) 0.0551(9) 0.0807(10) 0.0099(8) -0.0460(10) -0.0276(9)
S4 0.1400(15) 0.0550(9) 0.0817(11) 0.0111(8) -0.0456(10) -0.0288(9)
C1 0.124(6) 0.078(4) 0.071(4) 0.023(3) -0.040(4) -0.048(5)
C2 0.122(6) 0.075(5) 0.079(4) 0.020(4) -0.048(4) -0.017(4)
C3 0.155(8) 0.075(5) 0.113(6) 0.006(5) -0.048(5) 0.001(5)
C4 0.249(13) 0.084(6) 0.136(8) -0.022(5) -0.075(9) -0.021(8)
C5 0.204(10) 0.083(6) 0.126(7) 0.007(5) -0.042(7) -0.058(7)
C6 0.149(8) 0.099(6) 0.084(5) 0.025(5) -0.034(5) -0.063(6)
C7 0.146(8) 0.166(9) 0.094(6) 0.000(6) -0.013(7) -0.099(8)
C8 0.125(6) 0.035(3) 0.076(4) -0.009(3) -0.046(4) -0.016(3)
C9 0.129(5) 0.044(3) 0.064(4) -0.010(3) -0.038(4) -0.025(3)
C10 0.151(7) 0.047(4) 0.073(4) -0.003(3) -0.050(4) -0.020(4)
C11 0.180(8) 0.055(4) 0.076(5) -0.002(3) -0.063(6) -0.016(5)
C12 0.132(6) 0.065(4) 0.110(6) -0.009(4) -0.061(5) -0.011(4)
C13 0.137(7) 0.052(4) 0.086(5) 0.000(3) -0.037(5) -0.023(4)
C14 0.141(8) 0.075(5) 0.131(8) 0.005(5) -0.038(6) -0.016(5)
C15 0.079(4) 0.046(3) 0.076(4) 0.004(3) -0.030(3) -0.027(3)
C16 0.112(5) 0.054(4) 0.086(4) 0.002(3) -0.032(4) -0.030(3)
C17 0.159(7) 0.083(5) 0.100(5) 0.003(4) -0.049(5) -0.054(5)
C18 0.174(9) 0.078(6) 0.137(7) -0.023(5) -0.003(6) -0.071(6)
C19 0.105(6) 0.052(4) 0.197(8) -0.014(5) -0.004(6) -0.022(4)
C20 0.076(4) 0.062(4) 0.134(6) 0.002(4) -0.018(4) -0.020(4)
C21 0.056(3) 0.046(3) 0.055(3) -0.008(2) -0.018(2) -0.014(2)
C22 0.094(4) 0.059(3) 0.059(3) -0.013(3) -0.018(3) -0.027(3)
C23 0.100(5) 0.083(4) 0.059(4) -0.016(3) -0.024(3) -0.029(4)
C24 0.081(4) 0.083(4) 0.056(4) 0.004(3) -0.021(3) -0.024(3)
C25 0.096(4) 0.056(3) 0.067(4) 0.008(3) -0.016(3) -0.025(3)
C26 0.088(4) 0.055(3) 0.060(3) -0.006(3) -0.014(3) -0.026(3)
C27 0.061(3) 0.064(3) 0.055(3) -0.006(3) -0.014(3) -0.024(3)
C28 0.063(4) 0.063(4) 0.072(4) -0.010(3) -0.014(3) -0.014(3)
C29 0.073(4) 0.090(5) 0.084(4) -0.016(4) -0.018(4) -0.018(4)
C30 0.064(4) 0.119(6) 0.079(5) -0.029(4) -0.006(4) -0.024(4)
C31 0.095(5) 0.124(6) 0.072(4) 0.008(4) -0.011(4) -0.055(5)
C32 0.083(4) 0.073(4) 0.071(4) 0.002(3) -0.004(3) -0.026(3)
C33 0.063(4) 0.055(3) 0.063(3) 0.015(3) -0.028(3) -0.024(3)
C34 0.071(4) 0.069(4) 0.069(4) 0.018(3) -0.034(3) -0.029(3)
C35 0.103(5) 0.090(5) 0.068(4) 0.031(3) -0.039(4) -0.039(4)
C36 0.098(6) 0.104(5) 0.100(5) 0.047(4) -0.065(5) -0.049(4)
C37 0.060(4) 0.125(6) 0.109(6) 0.032(5) -0.026(4) -0.036(4)
C38 0.069(4) 0.089(4) 0.078(4) 0.007(3) -0.022(4) -0.023(3)
C39 0.082(4) 0.070(4) 0.060(3) 0.002(3) -0.020(3) -0.038(3)
C40 0.080(5) 0.120(6) 0.095(5) 0.048(4) -0.011(4) -0.013(4)
C41 0.085(6) 0.126(7) 0.139(7) 0.049(6) -0.011(5) -0.017(5)
C42 0.076(5) 0.128(7) 0.104(6) 0.002(5) -0.014(4) -0.031(5)
C43 0.111(6) 0.108(6) 0.088(5) 0.012(4) 0.005(5) -0.053(5)
C44 0.116(6) 0.070(4) 0.091(5) 0.009(4) -0.015(4) -0.029(4)
C45 0.095(4) 0.053(3) 0.054(3) 0.006(3) -0.029(3) -0.033(3)
C46 0.149(6) 0.047(3) 0.084(4) 0.008(3) -0.055(4) -0.037(4)
C47 0.152(6) 0.092(5) 0.084(4) 0.029(4) -0.064(4) -0.063(5)
C48 0.116(5) 0.065(4) 0.105(5) 0.030(4) -0.049(4) -0.032(4)
C49 0.109(5) 0.055(4) 0.099(5) 0.005(3) -0.032(4) -0.017(3)
C50 0.099(4) 0.064(4) 0.068(4) 0.003(3) -0.035(3) -0.030(3)
C51 0.084(4) 0.055(3) 0.062(4) 0.000(3) -0.028(3) -0.019(3)
C52 0.082(4) 0.064(4) 0.065(4) -0.003(3) -0.035(3) -0.010(3)
C53 0.093(5) 0.091(5) 0.074(4) -0.012(4) -0.026(4) -0.011(4)
C54 0.120(6) 0.093(5) 0.079(5) -0.027(4) -0.045(5) 0.000(4)
C55 0.130(6) 0.113(6) 0.100(5) -0.022(5) -0.049(5) -0.046(5)
C56 0.109(5) 0.097(5) 0.090(5) -0.002(4) -0.030(4) -0.051(4)
C57 0.067(4) 0.055(3) 0.063(3) -0.001(3) -0.023(3) -0.011(3)
C58 0.087(4) 0.074(4) 0.133(6) 0.030(4) -0.053(4) -0.029(4)
C59 0.098(5) 0.051(4) 0.155(6) 0.021(4) -0.038(5) -0.025(4)
C60 0.081(5) 0.071(4) 0.099(5) -0.015(4) -0.005(4) -0.035(4)
C61 0.078(4) 0.087(5) 0.110(5) 0.003(4) -0.030(4) -0.029(4)
C62 0.080(4) 0.064(4) 0.096(4) 0.010(3) -0.028(3) -0.024(3)
N1 0.153(7) 0.281(11) 0.140(6) -0.014(6) -0.010(6) -0.139(8)
N2 0.156(7) 0.153(7) 0.195(9) 0.045(6) -0.037(6) -0.055(6)

loop_
_atom_type_symbol
_atom_type_description
_atom_type_scat_dispersion_real
_atom_type_scat_dispersion_imag
_atom_type_scat_source
C C 0.0033 0.0016 'International Tables Vol C Tables 4.2.6.8 and 6.1.1.4'
H H 0.0000 0.0000 'International Tables Vol C Tables 4.2.6.8 and 6.1.1.4'
N N 0.0061 0.0033 'International Tables Vol C Tables 4.2.6.8 and 6.1.1.4'
Ni Ni 0.3393 1.1124 'International Tables Vol C Tables 4.2.6.8 and 6.1.1.4'
P P 0.1023 0.0942 'International Tables Vol C Tables 4.2.6.8 and 6.1.1.4'
S S 0.1246 0.1234 'International Tables Vol C Tables 4.2.6.8 and 6.1.1.4'

loop_
_geom_angle_atom_site_label_1
_geom_angle_atom_site_label_2
_geom_angle_atom_site_label_3
_geom_angle
_geom_angle_site_symmetry_1
_geom_angle_site_symmetry_3
_geom_angle_publ_flag
S2 Ni1 S2 180.0 . 2_655 ?
S2 Ni1 S1 89.58(7) . 2_655 ?
S2 Ni1 S1 90.42(7) 2_655 2_655 ?
S2 Ni1 S1 90.42(7) . . ?
S2 Ni1 S1 89.58(7) 2_655 . ?
S1 Ni1 S1 180.0 2_655 . ?
S3 Ni2 S3 180.0 2_566 . ?
S3 Ni2 S4 91.30(6) 2_566 2_566 ?
S3 Ni2 S4 88.70(6) . 2_566 ?
S3 Ni2 S4 88.70(6) 2_566 . ?
S3 Ni2 S4 91.30(6) . . ?
S4 Ni2 S4 180.0 2_566 . ?
C33 P1 C15 109.7(2) . . ?
C33 P1 C27 109.5(2) . . ?
C15 P1 C27 108.9(2) . . ?
C33 P1 C21 108.2(2) . . ?
C15 P1 C21 108.3(2) . . ?
C27 P1 C21 112.2(2) . . ?
C51 P2 C57 110.4(3) . . ?
C51 P2 C39 108.1(2) . . ?
C57 P2 C39 111.7(2) . . ?
C51 P2 C45 109.2(2) . . ?
C57 P2 C45 107.5(2) . . ?
C39 P2 C45 110.0(2) . . ?
C1 S1 Ni1 104.6(3) . . ?
C2 S2 Ni1 106.2(3) . . ?
C8 S3 Ni2 104.2(3) . . ?
C9 S4 Ni2 104.3(2) . . ?
C2 C1 C6 117.9(7) . . ?
C2 C1 S1 119.7(6) . . ?
C6 C1 S1 122.4(7) . . ?
C3 C2 C1 119.8(7) . . ?
C3 C2 S2 122.0(7) . . ?
C1 C2 S2 118.2(6) . . ?
C2 C3 C4 120.6(9) . . ?
C2 C3 H3 119.7 . . ?
C4 C3 H3 119.7 . . ?
C5 C4 C3 120.6(10) . . ?
C5 C4 H4 119.7 . . ?
C3 C4 H4 119.7 . . ?
C4 C5 C6 118.8(10) . . ?
C4 C5 H5 120.6 . . ?
C6 C5 H5 120.6 . . ?
C5 C6 C1 122.1(9) . . ?
C5 C6 C7 117.9(9) . . ?
C1 C6 C7 119.9(8) . . ?
N1 C7 C6 175.6(9) . . ?
C13 C8 C9 117.8(6) . . ?
C13 C8 S3 122.1(5) . . ?
C9 C8 S3 120.1(5) . . ?
C8 C9 C10 119.2(6) . . ?
C8 C9 S4 118.7(5) . . ?
C10 C9 S4 122.1(6) . . ?
C11 C10 C9 121.6(7) . . ?
C11 C10 H10 119.2 . . ?
C9 C10 H10 119.2 . . ?
C12 C11 C10 119.8(7) . . ?
C12 C11 H11 120.1 . . ?
C10 C11 H11 120.1 . . ?
C11 C12 C13 119.4(7) . . ?
C11 C12 H12 120.3 . . ?
C13 C12 H12 120.3 . . ?
C8 C13 C14 119.4(6) . . ?
C8 C13 C12 122.1(7) . . ?
C14 C13 C12 118.5(8) . . ?
N2 C14 C13 176.2(11) . . ?
C20 C15 C16 120.1(5) . . ?
C20 C15 P1 122.4(4) . . ?
C16 C15 P1 117.3(4) . . ?
C15 C16 C17 119.7(6) . . ?
C15 C16 H16 120.1 . . ?
C17 C16 H16 120.1 . . ?
C18 C17 C16 119.1(7) . . ?
C18 C17 H17 120.5 . . ?
C16 C17 H17 120.5 . . ?
C17 C18 C19 121.8(7) . . ?
C17 C18 H18 119.1 . . ?
C19 C18 H18 119.1 . . ?
C18 C19 C20 120.4(7) . . ?
C18 C19 H19 119.8 . . ?
C20 C19 H19 119.8 . . ?
C15 C20 C19 118.7(6) . . ?
C15 C20 H20 120.6 . . ?
C19 C20 H20 120.6 . . ?
C22 C21 C26 119.1(5) . . ?
C22 C21 P1 121.8(4) . . ?
C26 C21 P1 118.9(4) . . ?
C23 C22 C21 119.4(5) . . ?
C23 C22 H22 120.3 . . ?
C21 C22 H22 120.3 . . ?
C24 C23 C22 121.5(5) . . ?
C24 C23 H23 119.3 . . ?
C22 C23 H23 119.3 . . ?
C25 C24 C23 119.6(5) . . ?
C25 C24 H24 120.2 . . ?
C23 C24 H24 120.2 . . ?
C24 C25 C26 119.7(5) . . ?
C24 C25 H25 120.2 . . ?
C26 C25 H25 120.2 . . ?
C21 C26 C25 120.7(5) . . ?
C21 C26 H26 119.7 . . ?
C25 C26 H26 119.7 . . ?
C28 C27 C32 119.8(5) . . ?
C28 C27 P1 122.3(4) . . ?
C32 C27 P1 117.9(4) . . ?
C29 C28 C27 119.2(5) . . ?
C29 C28 H28 120.4 . . ?
C27 C28 H28 120.4 . . ?
C30 C29 C28 121.7(6) . . ?
C30 C29 H29 119.2 . . ?
C28 C29 H29 119.2 . . ?
C29 C30 C31 118.4(6) . . ?
C29 C30 H30 120.8 . . ?
C31 C30 H30 120.8 . . ?
C32 C31 C30 121.2(6) . . ?
C32 C31 H31 119.4 . . ?
C30 C31 H31 119.4 . . ?
C31 C32 C27 119.6(6) . . ?
C31 C32 H32 120.2 . . ?
C27 C32 H32 120.2 . . ?
C34 C33 C38 119.1(5) . . ?
C34 C33 P1 122.8(4) . . ?
C38 C33 P1 118.2(4) . . ?
C33 C34 C35 121.1(5) . . ?
C33 C34 H34 119.5 . . ?
C35 C34 H34 119.5 . . ?
C36 C35 C34 119.4(6) . . ?
C36 C35 H35 120.3 . . ?
C34 C35 H35 120.3 . . ?
C37 C36 C35 121.0(6) . . ?
C37 C36 H36 119.5 . . ?
C35 C36 H36 119.5 . . ?
C36 C37 C38 119.9(6) . . ?
C36 C37 H37 120.1 . . ?
C38 C37 H37 120.1 . . ?
C33 C38 C37 119.6(6) . . ?
C33 C38 H38 120.2 . . ?
C37 C38 H38 120.2 . . ?
C44 C39 C40 118.1(6) . . ?
C44 C39 P2 121.9(5) . . ?
C40 C39 P2 120.0(4) . . ?
C41 C40 C39 120.5(6) . . ?
C41 C40 H40 119.7 . . ?
C39 C40 H40 119.7 . . ?
C42 C41 C40 120.3(7) . . ?
C42 C41 H41 119.8 . . ?
C40 C41 H41 119.8 . . ?
C43 C42 C41 119.7(7) . . ?
C43 C42 H42 120.2 . . ?
C41 C42 H42 120.2 . . ?
C42 C43 C44 121.6(6) . . ?
C42 C43 H43 119.2 . . ?
C44 C43 H43 119.2 . . ?
C39 C44 C43 119.8(6) . . ?
C39 C44 H44 120.1 . . ?
C43 C44 H44 120.1 . . ?
C50 C45 C46 119.0(5) . . ?
C50 C45 P2 121.8(4) . . ?
C46 C45 P2 119.2(4) . . ?
C45 C46 C47 120.4(5) . . ?
C45 C46 H46 119.8 . . ?
C47 C46 H46 119.8 . . ?
C48 C47 C46 120.1(6) . . ?
C48 C47 H47 119.9 . . ?
C46 C47 H47 119.9 . . ?
C47 C48 C49 119.6(5) . . ?
C47 C48 H48 120.2 . . ?
C49 C48 H48 120.2 . . ?
C48 C49 C50 120.4(6) . . ?
C48 C49 H49 119.8 . . ?
C50 C49 H49 119.8 . . ?
C45 C50 C49 120.4(5) . . ?
C45 C50 H50 119.8 . . ?
C49 C50 H50 119.8 . . ?
C52 C51 C56 118.2(5) . . ?
C52 C51 P2 122.1(4) . . ?
C56 C51 P2 119.6(5) . . ?
C53 C52 C51 121.0(6) . . ?
C53 C52 H52 119.5 . . ?
C51 C52 H52 119.5 . . ?
C54 C53 C52 120.4(6) . . ?
C54 C53 H53 119.8 . . ?
C52 C53 H53 119.8 . . ?
C53 C54 C55 120.3(7) . . ?
C53 C54 H54 119.9 . . ?
C55 C54 H54 119.9 . . ?
C54 C55 C56 120.2(7) . . ?
C54 C55 H55 119.9 . . ?
C56 C55 H55 119.9 . . ?
C55 C56 C51 119.9(6) . . ?
C55 C56 H56 120.1 . . ?
C51 C56 H56 120.1 . . ?
C58 C57 C62 117.6(5) . . ?
C58 C57 P2 120.6(4) . . ?
C62 C57 P2 121.8(4) . . ?
C57 C58 C59 119.8(5) . . ?
C57 C58 H58 120.1 . . ?
C59 C58 H58 120.1 . . ?
C60 C59 C58 120.9(5) . . ?
C60 C59 H59 119.5 . . ?
C58 C59 H59 119.5 . . ?
C59 C60 C61 120.1(6) . . ?
C59 C60 H60 119.9 . . ?
C61 C60 H60 119.9 . . ?
C60 C61 C62 119.6(6) . . ?
C60 C61 H61 120.2 . . ?
C62 C61 H61 120.2 . . ?
C61 C62 C57 121.9(5) . . ?
C61 C62 H62 119.1 . . ?
C57 C62 H62 119.1 . . ?

loop_
_geom_bond_atom_site_label_1
_geom_bond_atom_site_label_2
_geom_bond_distance
_geom_bond_site_symmetry_2
_geom_bond_publ_flag
Ni1 S2 2.1677(17) . ?
Ni1 S2 2.1677(17) 2_655 ?
Ni1 S1 2.1755(16) 2_655 ?
Ni1 S1 2.1756(16) . ?
Ni2 S3 2.1402(18) 2_566 ?
Ni2 S3 2.1402(18) . ?
Ni2 S4 2.1885(14) 2_566 ?
Ni2 S4 2.1886(14) . ?
P1 C33 1.779(5) . ?
P1 C15 1.787(5) . ?
P1 C27 1.797(5) . ?
P1 C21 1.799(5) . ?
P2 C51 1.780(5) . ?
P2 C57 1.788(5) . ?
P2 C39 1.789(5) . ?
P2 C45 1.793(5) . ?
S1 C1 1.737(7) . ?
S2 C2 1.716(7) . ?
S3 C8 1.737(6) . ?
S4 C9 1.718(6) . ?
C1 C2 1.409(8) . ?
C1 C6 1.415(9) . ?
C2 C3 1.386(9) . ?
C3 C4 1.410(11) . ?
C3 H3 0.9300 . ?
C4 C5 1.373(11) . ?
C4 H4 0.9300 . ?
C5 C6 1.389(10) . ?
C5 H5 0.9300 . ?
C6 C7 1.418(11) . ?
C7 N1 1.152(11) . ?
C8 C13 1.378(8) . ?
C8 C9 1.397(8) . ?
C9 C10 1.408(7) . ?
C10 C11 1.364(8) . ?
C10 H10 0.9300 . ?
C11 C12 1.360(9) . ?
C11 H11 0.9300 . ?
C12 C13 1.405(8) . ?
C12 H12 0.9300 . ?
C13 C14 1.404(10) . ?
C14 N2 1.154(9) . ?
C15 C20 1.361(7) . ?
C15 C16 1.387(7) . ?
C16 C17 1.389(8) . ?
C16 H16 0.9300 . ?
C17 C18 1.342(9) . ?
C17 H17 0.9300 . ?
C18 C19 1.348(9) . ?
C18 H18 0.9300 . ?
C19 C20 1.392(8) . ?
C19 H19 0.9300 . ?
C20 H20 0.9300 . ?
C21 C22 1.376(6) . ?
C21 C26 1.381(6) . ?
C22 C23 1.375(7) . ?
C22 H22 0.9300 . ?
C23 C24 1.363(7) . ?
C23 H23 0.9300 . ?
C24 C25 1.363(7) . ?
C24 H24 0.9300 . ?
C25 C26 1.383(6) . ?
C25 H25 0.9300 . ?
C26 H26 0.9300 . ?
C27 C28 1.371(7) . ?
C27 C32 1.375(7) . ?
C28 C29 1.364(7) . ?
C28 H28 0.9300 . ?
C29 C30 1.355(8) . ?
C29 H29 0.9300 . ?
C30 C31 1.373(8) . ?
C30 H30 0.9300 . ?
C31 C32 1.353(8) . ?
C31 H31 0.9300 . ?
C32 H32 0.9300 . ?
C33 C34 1.364(6) . ?
C33 C38 1.376(7) . ?
C34 C35 1.376(7) . ?
C34 H34 0.9300 . ?
C35 C36 1.356(8) . ?
C35 H35 0.9300 . ?
C36 C37 1.349(8) . ?
C36 H36 0.9300 . ?
C37 C38 1.392(7) . ?
C37 H37 0.9300 . ?
C38 H38 0.9300 . ?
C39 C44 1.366(7) . ?
C39 C40 1.379(7) . ?
C40 C41 1.375(8) . ?
C40 H40 0.9300 . ?
C41 C42 1.343(8) . ?
C41 H41 0.9300 . ?
C42 C43 1.337(8) . ?
C42 H42 0.9300 . ?
C43 C44 1.374(8) . ?
C43 H43 0.9300 . ?
C44 H44 0.9300 . ?
C45 C50 1.369(7) . ?
C45 C46 1.376(6) . ?
C46 C47 1.386(8) . ?
C46 H46 0.9300 . ?
C47 C48 1.363(8) . ?
C47 H47 0.9300 . ?
C48 C49 1.371(7) . ?
C48 H48 0.9300 . ?
C49 C50 1.378(7) . ?
C49 H49 0.9300 . ?
C50 H50 0.9300 . ?
C51 C52 1.369(7) . ?
C51 C56 1.394(7) . ?
C52 C53 1.367(7) . ?
C52 H52 0.9300 . ?
C53 C54 1.353(8) . ?
C53 H53 0.9300 . ?
C54 C55 1.353(8) . ?
C54 H54 0.9300 . ?
C55 C56 1.380(8) . ?
C55 H55 0.9300 . ?
C56 H56 0.9300 . ?
C57 C58 1.362(7) . ?
C57 C62 1.373(7) . ?
C58 C59 1.398(8) . ?
C58 H58 0.9300 . ?
C59 C60 1.339(7) . ?
C59 H59 0.9300 . ?
C60 C61 1.342(7) . ?
C60 H60 0.9300 . ?
C61 C62 1.373(7) . ?
C61 H61 0.9300 . ?
C62 H62 0.9300 . ?
